data_4333694
loop_
_publ_author_name
'Nabanita Sadhukhan'
'Mithun Sarkar'
'Tapas Ghatak'
'S. M. Wahidur Rahaman'
'Leonard J. Barbour'
'Jitendra K. Bera'

_publ_contact_author_address 'Department of Chemistry, IIT Kanpur, Kanpur 208016, INDIA.'
_publ_contact_author_email jbera@iitk.ac.in
_publ_contact_author_fax '+ 91-512-2597436'
_publ_contact_author_name 'Jitendra K. Bera'
_publ_contact_author_phone '+ 91-512-2597336'
_publ_section_title
;
 Reactions of Acids with Naphthyridine-Functionalized Ferrocenes:
 Protonation and Metal Extrusion
;
_journal_name_full 'Inorganic Chemistry'
_journal_page_first 1432
_journal_page_last 1442
_journal_paper_doi 10.1021/ic302155e
_journal_volume 52
_journal_year 2013
_chemical_formula_moiety 'C26 H19 Fe N4 (C F3 O3 S)'
_chemical_formula_sum 'C27 H19 F3 Fe N4 O3 S'
_chemical_formula_weight 592.37
_chemical_name_systematic
; 
 ? 
;
_space_group_IT_number 2
_symmetry_cell_setting triclinic
_symmetry_space_group_name_Hall '-P 1'
_symmetry_space_group_name_H-M 'P -1'
_atom_sites_solution_hydrogens geom
_atom_sites_solution_primary direct
_atom_sites_solution_secondary difmap
_audit_creation_method SHELXL-97
_cell_angle_alpha 117.740(2)
_cell_angle_beta 98.255(2)
_cell_angle_gamma 93.425(2)
_cell_formula_units_Z 2
_cell_length_a 9.0818(10)
_cell_length_b 11.8202(14)
_cell_length_c 12.4100(14)
_cell_measurement_temperature 100(2)
_cell_measurement_theta_max 28.13
_cell_measurement_theta_min 2.67
_cell_volume 1154.6(2)
_computing_cell_refinement 'Bruker SAINT'
_computing_data_collection 'Bruker APEX'
_computing_data_reduction 'Bruker SAINT'
_computing_molecular_graphics ORTEP
_computing_publication_material ciftab
_computing_structure_refinement 'SHELXL-97 (Sheldrick, 1997)'
_computing_structure_solution 'SHELXS-97 (Sheldrick, 1990)'
_diffrn_ambient_temperature 100(2)
_diffrn_measured_fraction_theta_full 0.981
_diffrn_measured_fraction_theta_max 0.981
_diffrn_measurement_device_type 'Bruker SMART APEX'
_diffrn_measurement_method 'omega scans'
_diffrn_radiation_monochromator graphite
_diffrn_radiation_source 'fine-focus sealed tube'
_diffrn_radiation_type MoK\a
_diffrn_radiation_wavelength 0.71073
_diffrn_reflns_av_R_equivalents 0.0186
_diffrn_reflns_av_sigmaI/netI 0.0376
_diffrn_reflns_limit_h_max 10
_diffrn_reflns_limit_h_min -7
_diffrn_reflns_limit_k_max 13
_diffrn_reflns_limit_k_min -13
_diffrn_reflns_limit_l_max 14
_diffrn_reflns_limit_l_min -14
_diffrn_reflns_number 5863
_diffrn_reflns_theta_full 24.71
_diffrn_reflns_theta_max 24.71
_diffrn_reflns_theta_min 2.29
_exptl_absorpt_coefficient_mu 0.810
_exptl_absorpt_correction_T_max 0.8484
_exptl_absorpt_correction_T_min 0.8232
_exptl_absorpt_correction_type empirical
_exptl_absorpt_process_details SADABS
_exptl_crystal_colour red
_exptl_crystal_density_diffrn 1.704
_exptl_crystal_description needle
_exptl_crystal_F_000 604
_exptl_crystal_size_max 0.32
_exptl_crystal_size_mid 0.15
_exptl_crystal_size_min 0.13
_refine_diff_density_max 0.468
_refine_diff_density_min -0.287
_refine_diff_density_rms 0.074
_refine_ls_extinction_method none
_refine_ls_goodness_of_fit_ref 1.046
_refine_ls_hydrogen_treatment mixed
_refine_ls_matrix_type full
_refine_ls_number_parameters 372
_refine_ls_number_reflns 3866
_refine_ls_number_restraints 0
_refine_ls_restrained_S_all 1.046
_refine_ls_R_factor_all 0.0430
_refine_ls_R_factor_gt 0.0368
_refine_ls_shift/su_max 0.001
_refine_ls_shift/su_mean 0.000
_refine_ls_structure_factor_coef Fsqd
_refine_ls_weighting_details 'calc w=1/[\s^2^(Fo^2^)+(0.0506P)^2^+0.9385P] where P=(Fo^2^+2Fc^2^)/3'
_refine_ls_weighting_scheme calc
_refine_ls_wR_factor_gt 0.0933
_refine_ls_wR_factor_ref 0.0972
_reflns_number_gt 3400
_reflns_number_total 3866
_reflns_threshold_expression >2sigma(I)
_cod_data_source_file ic302155e_si_002_7.cif
_cod_data_source_block compound6
_cod_database_code 4333694

loop_
_symmetry_equiv_pos_as_xyz
'x, y, z'
'-x, -y, -z'

loop_
_atom_site_label
_atom_site_type_symbol
_atom_site_fract_x
_atom_site_fract_y
_atom_site_fract_z
_atom_site_U_iso_or_equiv
_atom_site_adp_type
_atom_site_occupancy
_atom_site_symmetry_multiplicity
_atom_site_calc_flag
_atom_site_refinement_flags
Fe1 Fe 0.14251(4) 0.27631(3) 0.35141(3) 0.01291(13) Uani 1 1 d .
C5 C 0.5785(3) 0.2213(2) 0.1332(2) 0.0139(5) Uani 1 1 d .
C4 C 0.5822(3) 0.3206(2) 0.0990(2) 0.0154(6) Uani 1 1 d .
C9 C 0.3708(3) 0.3233(3) 0.3814(2) 0.0145(5) Uani 1 1 d .
C23 C 0.0156(3) 0.1288(3) 0.1915(2) 0.0157(6) Uani 1 1 d .
H23 H 0.0447 0.0474 0.1417 0.019 Uiso 1 1 calc R
C18 C 0.2456(3) 0.1679(2) -0.0725(2) 0.0136(5) Uani 1 1 d .
C12 C 0.2333(3) 0.3817(3) 0.5365(2) 0.0183(6) Uani 1 1 d .
H12 H 0.1819 0.4310 0.6010 0.022 Uiso 1 1 calc R
C20 C 0.0859(3) 0.3578(2) 0.0589(2) 0.0154(6) Uani 1 1 d .
H18 H 0.0331 0.4239 0.1087 0.019 Uiso 1 1 calc R
C17 C 0.2231(3) 0.2663(2) -0.1060(2) 0.0155(6) Uani 1 1 d .
C26 C -0.0204(3) 0.3424(3) 0.2730(2) 0.0174(6) Uani 1 1 d .
H26 H -0.0193 0.4286 0.2869 0.021 Uiso 1 1 calc R
C8 C 0.4460(3) 0.3233(2) 0.2854(2) 0.0133(5) Uani 1 1 d .
C2 C 0.7212(3) 0.1972(3) -0.0590(2) 0.0194(6) Uani 1 1 d .
H2 H 0.7702 0.1871 -0.1250 0.023 Uiso 1 1 calc R
C14 C 0.3839(3) 0.0717(3) -0.2269(2) 0.0181(6) Uani 1 1 d .
C13 C 0.3064(3) 0.4278(2) 0.4684(2) 0.0160(6) Uani 1 1 d .
H13 H 0.3119 0.5127 0.4784 0.019 Uiso 1 1 calc R
C21 C 0.1092(3) 0.2529(2) 0.0829(2) 0.0143(5) Uani 1 1 d .
C24 C -0.0597(3) 0.1601(3) 0.2926(2) 0.0187(6) Uani 1 1 d .
H24 H -0.0901 0.1026 0.3216 0.022 Uiso 1 1 calc R
C1 C 0.7148(3) 0.1029(3) -0.0222(2) 0.0183(6) Uani 1 1 d .
H1 H 0.7598 0.0276 -0.0637 0.022 Uiso 1 1 calc R
C25 C -0.0818(3) 0.2914(3) 0.3427(2) 0.0196(6) Uani 1 1 d .
H25 H -0.1294 0.3370 0.4110 0.024 Uiso 1 1 calc R
C15 C 0.3658(3) 0.1652(3) -0.2658(3) 0.0190(6) Uani 1 1 d .
C10 C 0.3348(3) 0.2125(3) 0.3969(2) 0.0154(6) Uani 1 1 d .
H10 H 0.3629 0.1295 0.3514 0.019 Uiso 1 1 calc R
C7 C 0.4434(3) 0.4294(3) 0.2598(2) 0.0154(6) Uani 1 1 d .
C22 C 0.0397(3) 0.2426(3) 0.1783(2) 0.0154(6) Uani 1 1 d .
C11 C 0.2493(3) 0.2492(3) 0.4926(2) 0.0179(6) Uani 1 1 d .
H11 H 0.2099 0.1949 0.5220 0.021 Uiso 1 1 calc R
S1A S 0.17965(8) 0.69866(6) 0.32761(6) 0.01765(17) Uani 1 1 d .
F1A F 0.0996(2) 0.90035(16) 0.30832(16) 0.0319(4) Uani 1 1 d .
F2A F 0.1232(2) 0.92420(16) 0.49305(15) 0.0312(4) Uani 1 1 d .
F3A F 0.3202(2) 0.93486(16) 0.41832(18) 0.0357(5) Uani 1 1 d .
O3A O 0.2674(2) 0.68958(19) 0.42852(18) 0.0260(5) Uani 1 1 d .
O2A O 0.0220(2) 0.64929(19) 0.29918(19) 0.0250(5) Uani 1 1 d .
O1A O 0.2486(2) 0.66463(18) 0.22093(18) 0.0269(5) Uani 1 1 d .
C1A C 0.1807(3) 0.8727(3) 0.3903(3) 0.0210(6) Uani 1 1 d .
N1 N 0.1878(2) 0.1606(2) 0.01939(19) 0.0135(5) Uani 1 1 d .
N3 N 0.5122(2) 0.2209(2) 0.22297(19) 0.0138(5) Uani 1 1 d .
N4 N 0.6470(2) 0.1164(2) 0.0700(2) 0.0145(5) Uani 1 1 d .
N2 N 0.3275(2) 0.0722(2) -0.13423(19) 0.0147(5) Uani 1 1 d .
C3 C 0.6550(3) 0.3060(3) 0.0022(2) 0.0167(6) Uani 1 1 d .
H3 H 0.6590 0.3716 -0.0217 0.020 Uiso 1 1 calc R
C19 C 0.1400(3) 0.3626(3) -0.0360(2) 0.0164(6) Uani 1 1 d .
H17 H 0.1220 0.4304 -0.0549 0.020 Uiso 1 1 calc R
C16 C 0.2846(3) 0.2609(3) -0.2063(2) 0.0174(6) Uani 1 1 d .
H16 H 0.2692 0.3241 -0.2321 0.021 Uiso 1 1 calc R
C6 C 0.5087(3) 0.4267(3) 0.1676(2) 0.0167(6) Uani 1 1 d .
H6 H 0.501(3) 0.494(3) 0.146(3) 0.021(8) Uiso 1 1 d .
H7 H 0.392(3) 0.495(3) 0.302(3) 0.016(7) Uiso 1 1 d .
H15 H 0.407(3) 0.158(3) -0.329(3) 0.016(7) Uiso 1 1 d .
H14 H 0.435(3) -0.004(3) -0.271(3) 0.014(7) Uiso 1 1 d .
H4 H 0.644(4) 0.052(3) 0.091(3) 0.046(11) Uiso 1 1 d .

loop_
_atom_site_aniso_label
_atom_site_aniso_U_11
_atom_site_aniso_U_22
_atom_site_aniso_U_33
_atom_site_aniso_U_23
_atom_site_aniso_U_13
_atom_site_aniso_U_12
Fe1 0.0138(2) 0.0150(2) 0.0103(2) 0.00575(16) 0.00411(15) 0.00322(15)
C5 0.0105(13) 0.0167(13) 0.0130(13) 0.0068(11) -0.0004(10) 0.0005(10)
C4 0.0126(13) 0.0171(13) 0.0150(13) 0.0082(11) -0.0020(10) -0.0020(11)
C9 0.0100(13) 0.0192(13) 0.0115(13) 0.0063(11) -0.0013(10) -0.0002(11)
C23 0.0148(14) 0.0181(13) 0.0123(13) 0.0063(11) 0.0020(11) -0.0003(11)
C18 0.0109(13) 0.0133(12) 0.0121(13) 0.0037(11) -0.0018(10) -0.0004(10)
C12 0.0174(14) 0.0235(14) 0.0086(12) 0.0028(11) 0.0035(10) 0.0033(11)
C20 0.0168(14) 0.0136(13) 0.0121(13) 0.0033(11) 0.0020(11) 0.0031(11)
C17 0.0142(13) 0.0174(13) 0.0125(13) 0.0065(11) -0.0010(10) -0.0008(11)
C26 0.0164(14) 0.0212(14) 0.0157(13) 0.0090(12) 0.0039(11) 0.0075(11)
C8 0.0094(13) 0.0159(13) 0.0112(12) 0.0049(11) -0.0012(10) -0.0009(10)
C2 0.0170(14) 0.0280(15) 0.0160(14) 0.0125(12) 0.0041(11) 0.0030(12)
C14 0.0168(14) 0.0204(14) 0.0128(13) 0.0046(12) 0.0018(11) 0.0034(12)
C13 0.0139(13) 0.0149(13) 0.0126(13) 0.0026(11) -0.0014(11) -0.0015(11)
C21 0.0131(13) 0.0154(13) 0.0100(12) 0.0036(11) -0.0008(10) -0.0005(11)
C24 0.0118(13) 0.0272(15) 0.0171(14) 0.0122(12) 0.0003(11) -0.0044(11)
C1 0.0160(14) 0.0223(14) 0.0163(14) 0.0081(12) 0.0054(11) 0.0056(11)
C25 0.0125(14) 0.0307(15) 0.0153(14) 0.0100(12) 0.0047(11) 0.0053(12)
C15 0.0173(14) 0.0273(15) 0.0141(14) 0.0111(12) 0.0042(11) 0.0026(12)
C10 0.0149(14) 0.0186(13) 0.0164(13) 0.0106(11) 0.0034(11) 0.0069(11)
C7 0.0122(13) 0.0151(13) 0.0141(13) 0.0043(11) -0.0006(11) -0.0006(11)
C22 0.0142(13) 0.0199(14) 0.0107(13) 0.0069(11) -0.0003(10) 0.0015(11)
C11 0.0185(14) 0.0232(14) 0.0142(13) 0.0108(12) 0.0023(11) 0.0051(11)
S1A 0.0246(4) 0.0151(3) 0.0171(4) 0.0090(3) 0.0093(3) 0.0063(3)
F1A 0.0514(12) 0.0257(9) 0.0266(9) 0.0165(8) 0.0125(9) 0.0174(8)
F2A 0.0491(12) 0.0246(9) 0.0208(9) 0.0076(7) 0.0183(8) 0.0146(8)
F3A 0.0352(11) 0.0219(9) 0.0451(11) 0.0114(9) 0.0123(9) -0.0015(8)
O3A 0.0301(12) 0.0291(11) 0.0257(11) 0.0172(10) 0.0080(9) 0.0113(9)
O2A 0.0257(11) 0.0233(10) 0.0273(11) 0.0129(9) 0.0062(9) 0.0038(9)
O1A 0.0438(13) 0.0211(10) 0.0235(11) 0.0120(9) 0.0213(10) 0.0118(9)
C1A 0.0304(17) 0.0187(14) 0.0163(14) 0.0082(12) 0.0111(12) 0.0058(12)
N1 0.0133(11) 0.0157(11) 0.0104(10) 0.0056(9) 0.0019(9) 0.0008(9)
N3 0.0117(11) 0.0171(11) 0.0122(11) 0.0069(9) 0.0021(9) 0.0026(9)
N4 0.0145(12) 0.0163(11) 0.0143(11) 0.0086(10) 0.0019(9) 0.0039(9)
N2 0.0142(11) 0.0162(11) 0.0135(11) 0.0069(9) 0.0024(9) 0.0020(9)
C3 0.0144(14) 0.0216(14) 0.0158(13) 0.0120(12) -0.0004(11) -0.0023(11)
C19 0.0186(14) 0.0169(13) 0.0144(13) 0.0089(11) 0.0008(11) 0.0011(11)
C16 0.0169(14) 0.0218(14) 0.0152(13) 0.0114(12) 0.0004(11) -0.0004(11)
C6 0.0168(14) 0.0152(13) 0.0178(14) 0.0088(12) 0.0000(11) -0.0003(11)

loop_
_atom_type_symbol
_atom_type_description
_atom_type_scat_dispersion_real
_atom_type_scat_dispersion_imag
_atom_type_scat_source
C C 0.0033 0.0016 'International Tables Vol C Tables 4.2.6.8 and 6.1.1.4'
N N 0.0061 0.0033 'International Tables Vol C Tables 4.2.6.8 and 6.1.1.4'
O O 0.0106 0.0060 'International Tables Vol C Tables 4.2.6.8 and 6.1.1.4'
F F 0.0171 0.0103 'International Tables Vol C Tables 4.2.6.8 and 6.1.1.4'
S S 0.1246 0.1234 'International Tables Vol C Tables 4.2.6.8 and 6.1.1.4'
Fe Fe 0.3463 0.8444 'International Tables Vol C Tables 4.2.6.8 and 6.1.1.4'
H H 0.0000 0.0000 'International Tables Vol C Tables 4.2.6.8 and 6.1.1.4'

loop_
_geom_angle_atom_site_label_1
_geom_angle_atom_site_label_2
_geom_angle_atom_site_label_3
_geom_angle
C13 Fe1 C24 157.68(11)
C13 Fe1 C12 40.50(11)
C24 Fe1 C12 120.40(11)
C13 Fe1 C11 68.68(11)
C24 Fe1 C11 103.87(11)
C12 Fe1 C11 40.72(11)
C13 Fe1 C9 41.07(10)
C24 Fe1 C9 157.66(11)
C12 Fe1 C9 68.47(11)
C11 Fe1 C9 68.70(11)
C13 Fe1 C23 160.65(11)
C24 Fe1 C23 40.71(10)
C12 Fe1 C23 158.02(11)
C11 Fe1 C23 122.77(11)
C9 Fe1 C23 124.51(11)
C13 Fe1 C26 108.54(11)
C24 Fe1 C26 68.22(11)
C12 Fe1 C26 119.83(11)
C11 Fe1 C26 153.39(11)
C9 Fe1 C26 127.65(11)
C23 Fe1 C26 68.65(11)
C13 Fe1 C25 122.58(11)
C24 Fe1 C25 40.55(11)
C12 Fe1 C25 103.89(11)
C11 Fe1 C25 117.05(11)
C9 Fe1 C25 161.73(11)
C23 Fe1 C25 68.58(11)
C26 Fe1 C25 40.55(11)
C13 Fe1 C10 68.98(11)
C24 Fe1 C10 119.85(11)
C12 Fe1 C10 68.45(11)
C11 Fe1 C10 40.67(10)
C9 Fe1 C10 41.01(10)
C23 Fe1 C10 108.54(11)
C26 Fe1 C10 165.15(11)
C25 Fe1 C10 153.40(11)
C13 Fe1 C22 124.41(11)
C24 Fe1 C22 68.54(10)
C12 Fe1 C22 157.31(11)
C11 Fe1 C22 161.91(11)
C9 Fe1 C22 111.78(10)
C23 Fe1 C22 41.00(10)
C26 Fe1 C22 40.76(11)
C25 Fe1 C22 68.55(11)
C10 Fe1 C22 127.69(11)
N3 C5 N4 116.3(2)
N3 C5 C4 125.5(2)
N4 C5 C4 118.2(2)
C3 C4 C6 125.8(2)
C3 C4 C5 118.6(2)
C6 C4 C5 115.6(2)
C10 C9 C13 107.7(2)
C10 C9 C8 125.0(2)
C13 C9 C8 127.0(2)
C10 C9 Fe1 69.61(14)
C13 C9 Fe1 69.24(14)
C8 C9 Fe1 121.90(17)
C24 C23 C22 107.7(2)
C24 C23 Fe1 69.49(15)
C22 C23 Fe1 69.89(14)
N1 C18 N2 115.7(2)
N1 C18 C17 123.5(2)
N2 C18 C17 120.8(2)
C13 C12 C11 108.7(2)
C13 C12 Fe1 69.67(14)
C11 C12 Fe1 69.68(15)
C19 C20 C21 119.5(2)
C19 C17 C16 124.7(2)
C19 C17 C18 117.1(2)
C16 C17 C18 118.2(2)
C25 C26 C22 108.6(2)
C25 C26 Fe1 69.84(15)
C22 C26 Fe1 70.09(15)
N3 C8 C7 122.9(2)
N3 C8 C9 117.4(2)
C7 C8 C9 119.7(2)
C3 C2 C1 118.7(3)
N2 C14 C15 123.6(3)
C12 C13 C9 107.8(2)
C12 C13 Fe1 69.83(15)
C9 C13 Fe1 69.69(14)
N1 C21 C20 122.7(2)
N1 C21 C22 118.2(2)
C20 C21 C22 119.1(2)
C25 C24 C23 108.6(2)
C25 C24 Fe1 69.92(15)
C23 C24 Fe1 69.80(15)
N4 C1 C2 121.1(3)
C26 C25 C24 107.9(2)
C26 C25 Fe1 69.61(15)
C24 C25 Fe1 69.53(15)
C16 C15 C14 118.6(3)
C11 C10 C9 107.8(2)
C11 C10 Fe1 69.45(15)
C9 C10 Fe1 69.38(14)
C6 C7 C8 119.5(3)
C26 C22 C23 107.2(2)
C26 C22 C21 126.6(2)
C23 C22 C21 126.2(2)
C26 C22 Fe1 69.15(14)
C23 C22 Fe1 69.12(14)
C21 C22 Fe1 128.16(18)
C12 C11 C10 108.0(2)
C12 C11 Fe1 69.59(15)
C10 C11 Fe1 69.89(15)
O3A S1A O2A 115.16(12)
O3A S1A O1A 115.31(13)
O2A S1A O1A 114.86(13)
O3A S1A C1A 102.93(13)
O2A S1A C1A 103.24(13)
O1A S1A C1A 102.76(12)
F3A C1A F2A 107.5(2)
F3A C1A F1A 106.9(2)
F2A C1A F1A 107.0(2)
F3A C1A S1A 111.5(2)
F2A C1A S1A 112.10(19)
F1A C1A S1A 111.55(19)
C21 N1 C18 117.6(2)
C8 N3 C5 116.6(2)
C1 N4 C5 122.8(2)
C14 N2 C18 118.9(2)
C2 C3 C4 120.6(2)
C20 C19 C17 119.5(2)
C15 C16 C17 119.9(2)
C7 C6 C4 119.9(2)

loop_
_geom_bond_atom_site_label_1
_geom_bond_atom_site_label_2
_geom_bond_distance
Fe1 C13 2.042(2)
Fe1 C24 2.042(3)
Fe1 C12 2.044(3)
Fe1 C11 2.045(3)
Fe1 C9 2.048(3)
Fe1 C23 2.047(3)
Fe1 C26 2.044(3)
Fe1 C25 2.048(3)
Fe1 C10 2.051(3)
Fe1 C22 2.057(2)
C5 N3 1.342(3)
C5 N4 1.366(3)
C5 C4 1.422(4)
C4 C3 1.401(4)
C4 C6 1.419(4)
C9 C10 1.436(4)
C9 C13 1.435(4)
C9 C8 1.455(4)
C23 C24 1.422(4)
C23 C22 1.437(4)
C18 N1 1.357(3)
C18 N2 1.370(3)
C18 C17 1.421(4)
C12 C13 1.414(4)
C12 C11 1.423(4)
C20 C19 1.363(4)
C20 C21 1.425(4)
C17 C19 1.411(4)
C17 C16 1.412(4)
C26 C25 1.418(4)
C26 C22 1.428(4)
C8 N3 1.332(3)
C8 C7 1.431(4)
C2 C3 1.380(4)
C2 C1 1.389(4)
C14 N2 1.323(3)
C14 C15 1.405(4)
C21 N1 1.333(3)
C21 C22 1.467(4)
C24 C25 1.417(4)
C1 N4 1.326(3)
C15 C16 1.360(4)
C10 C11 1.423(4)
C7 C6 1.351(4)
S1A O3A 1.436(2)
S1A O2A 1.441(2)
S1A O1A 1.442(2)
S1A C1A 1.829(3)
F1A C1A 1.344(3)
F2A C1A 1.333(3)
F3A C1A 1.337(3)
